data_1513152
loop_
_publ_author_name
'Yuan, Yafei'
'Feng, Yu'
'Ren, Fengxia'
'Niu, Shubin'
'Liu, Xingzhong'
'Che, Yongsheng'

_publ_section_title
;
 A Botryane Metabolite with a New Hexacyclic Skeleton from an Entomogenous
 FungusHypocreasp.
;
_journal_issue 23
_journal_name_full 'Organic Letters'
_journal_page_first 6050
_journal_paper_doi 10.1021/ol402953k
_journal_volume 15
_journal_year 2013
_chemical_absolute_configuration ad
_chemical_formula_moiety 'C26 H30 O7'
_chemical_formula_sum 'C26 H30 O7'
_chemical_formula_weight 454.50
_chemical_name_systematic
;
 ? 
;
_space_group_crystal_system orthorhombic
_space_group_IT_number 19
_space_group_name_Hall 'P 2ac 2ab'
_space_group_name_H-M_alt 'P 21 21 21'
_symmetry_space_group_name_Hall 'P 2ac 2ab'
_symmetry_space_group_name_H-M 'P 21 21 21'
_atom_sites_solution_hydrogens geom
_atom_sites_solution_primary direct
_atom_sites_solution_secondary difmap
_audit_creation_date 2013-09-03
_audit_creation_method
;
  Olex2 1.1
  (compiled 2011.02.15 svn.r1672, GUI svn.r3494)
;
_cell_angle_alpha 90.00
_cell_angle_beta 90.00
_cell_angle_gamma 90.00
_cell_formula_units_Z 4
_cell_length_a 12.0469(7)
_cell_length_b 12.5034(10)
_cell_length_c 15.3775(8)
_cell_measurement_reflns_used 2704
_cell_measurement_temperature 99.1
_cell_measurement_theta_max 69.9768
_cell_measurement_theta_min 3.5373
_cell_volume 2316.3(3)
_computing_cell_refinement
;
CrysAlisPro, Agilent Technologies,
Version 1.171.35.11 (release 16-05-2011 CrysAlis171 .NET)
(compiled May 16 2011,17:55:39)
;
_computing_data_collection
;
CrysAlisPro, Agilent Technologies,
Version 1.171.35.11 (release 16-05-2011 CrysAlis171 .NET)
(compiled May 16 2011,17:55:39)
;
_computing_data_reduction
;
CrysAlisPro, Agilent Technologies,
Version 1.171.35.11 (release 16-05-2011 CrysAlis171 .NET)
(compiled May 16 2011,17:55:39)
;
_computing_molecular_graphics
;
O. V. Dolomanov, L. J. Bourhis, R. J. Gildea, J. A. K. Howard and H. Puschmann,
OLEX2: a complete structure solution, refinement and analysis program.
J. Appl. Cryst. (2009). 42, 339-341.
;
_computing_publication_material
;
O. V. Dolomanov, L. J. Bourhis, R. J. Gildea, J. A. K. Howard and H. Puschmann,
OLEX2: a complete structure solution, refinement and analysis program.
J. Appl. Cryst. (2009). 42, 339-341.
;
_computing_structure_refinement 'SHELXL-97 (Sheldrick, 1997)'
_computing_structure_solution 'A short history of SHELX (Sheldrick, 2007)/Bruker'
_diffrn_ambient_temperature 99.1
_diffrn_detector_area_resol_mean 16.0971
_diffrn_measured_fraction_theta_full 0.987
_diffrn_measured_fraction_theta_max 0.987
_diffrn_measurement_details
;
  1 omega  -70.00  -15.00   1.0000    1.5000
omega____ theta____ kappa____ phi______ frames
    -        0.0000  -77.0000   60.0000 55

  2 omega  -38.00   14.00   1.0000    1.5000
omega____ theta____ kappa____ phi______ frames
    -        0.0000  109.0000  106.0000 52

  3 omega   36.00  126.00   1.0000    2.0000
omega____ theta____ kappa____ phi______ frames
    -       54.0000   37.0000 -150.0000 90

  4 omega  -13.00   82.00   1.0000    2.0000
omega____ theta____ kappa____ phi______ frames
    -       54.0000  -77.0000   60.0000 95

  5 omega   12.00   53.00   1.0000    2.0000
omega____ theta____ kappa____ phi______ frames
    -       54.0000  -46.0000  -62.0000 41

  6 omega   99.00  138.00   1.0000    4.0000
omega____ theta____ kappa____ phi______ frames
    -      108.0000   45.0000 -180.0000 39

  7 omega   66.00   94.00   1.0000    4.0000
omega____ theta____ kappa____ phi______ frames
    -      108.0000  -45.0000 -150.0000 28

  8 omega   79.00  171.00   1.0000    4.0000
omega____ theta____ kappa____ phi______ frames
    -      108.0000   77.0000 -120.0000 92

  9 omega   39.00   70.00   1.0000    4.0000
omega____ theta____ kappa____ phi______ frames
    -      108.0000  -45.0000 -180.0000 31

 10 omega   85.00  174.00   1.0000    4.0000
omega____ theta____ kappa____ phi______ frames
    -      108.0000   45.0000  150.0000 89

 11 omega  101.00  177.00   1.0000    4.0000
omega____ theta____ kappa____ phi______ frames
    -      108.0000  111.0000   90.0000 76

 12 omega  143.00  177.00   1.0000    4.0000
omega____ theta____ kappa____ phi______ frames
    -      108.0000   45.0000 -180.0000 34

 13 omega   42.00   97.00   1.0000    4.0000
omega____ theta____ kappa____ phi______ frames
    -      108.0000  -46.0000  -62.0000 55

 14 omega  126.00  178.00   1.0000    4.0000
omega____ theta____ kappa____ phi______ frames
    -      108.0000   15.0000    0.0000 52
;
_diffrn_measurement_device_type 'Xcalibur, Eos, Gemini'
_diffrn_measurement_method '\w scans'
_diffrn_orient_matrix_UB_11 -0.0617264000
_diffrn_orient_matrix_UB_12 0.0831899000
_diffrn_orient_matrix_UB_13 0.0560053000
_diffrn_orient_matrix_UB_21 -0.1080783000
_diffrn_orient_matrix_UB_22 -0.0645385000
_diffrn_orient_matrix_UB_23 -0.0112820000
_diffrn_orient_matrix_UB_31 0.0276249000
_diffrn_orient_matrix_UB_32 -0.0648114000
_diffrn_orient_matrix_UB_33 0.0823973000
_diffrn_radiation_monochromator graphite
_diffrn_radiation_type 'Cu K\a'
_diffrn_radiation_wavelength 1.5418
_diffrn_reflns_av_R_equivalents 0.0000
_diffrn_reflns_av_unetI/netI 0.0237
_diffrn_reflns_limit_h_max 14
_diffrn_reflns_limit_h_min -14
_diffrn_reflns_limit_k_max 15
_diffrn_reflns_limit_k_min 0
_diffrn_reflns_limit_l_max 18
_diffrn_reflns_limit_l_min 0
_diffrn_reflns_number 4343
_diffrn_reflns_theta_full 70.48
_diffrn_reflns_theta_max 70.48
_diffrn_reflns_theta_min 4.56
_diffrn_source 'Enhance (Cu) X-ray Source'
_exptl_absorpt_coefficient_mu 0.775
_exptl_absorpt_correction_T_max 1.00000
_exptl_absorpt_correction_T_min 0.77729
_exptl_absorpt_correction_type multi-scan
_exptl_absorpt_process_details
;
CrysAlisPro, Agilent Technologies,
Version 1.171.35.11 (release 16-05-2011 CrysAlis171 .NET)
(compiled May 16 2011,17:55:39)
Empirical absorption correction using spherical harmonics,
 implemented in SCALE3 ABSPACK scaling algorithm.
;
_exptl_crystal_density_diffrn 1.303
_exptl_crystal_density_method 'not measured'
_exptl_crystal_F_000 968
_exptl_crystal_size_max 0.50
_exptl_crystal_size_mid 0.10
_exptl_crystal_size_min 0.04
_refine_diff_density_max 0.200
_refine_diff_density_min -0.199
_refine_diff_density_rms 0.043
_refine_ls_abs_structure_details 'Flack H D (1983), Acta Cryst. A39, 876-881'
_refine_ls_abs_structure_Flack 0.05(13)
_refine_ls_extinction_method none
_refine_ls_goodness_of_fit_ref 1.030
_refine_ls_hydrogen_treatment mixed
_refine_ls_matrix_type full
_refine_ls_number_parameters 305
_refine_ls_number_reflns 4343
_refine_ls_number_restraints 0
_refine_ls_restrained_S_all 1.030
_refine_ls_R_factor_all 0.0337
_refine_ls_R_factor_gt 0.0325
_refine_ls_shift/su_max 0.001
_refine_ls_shift/su_mean 0.000
_refine_ls_structure_factor_coef Fsqd
_refine_ls_weighting_details 'calc w=1/[\s^2^(Fo^2^)+(0.0542P)^2^+0.4961P] where P=(Fo^2^+2Fc^2^)/3'
_refine_ls_weighting_scheme calc
_refine_ls_wR_factor_gt 0.0852
_refine_ls_wR_factor_ref 0.0864
_reflns_number_gt 4215
_reflns_number_total 4343
_reflns_threshold_expression >2sigma(I)
_cod_data_source_file ol402953k_si_001.cif
_cod_data_source_block exp_1514
_cod_database_code 1513152
_reflns_odcompleteness_completeness 99.92
_reflns_odcompleteness_iscentric 1
_reflns_odcompleteness_theta 66.97

loop_
_space_group_symop_id
_space_group_symop_operation_xyz
1 'x, y, z'
2 '-x+1/2, -y, z+1/2'
3 'x+1/2, -y+1/2, -z'
4 '-x, y+1/2, -z+1/2'

loop_
_atom_site_label
_atom_site_type_symbol
_atom_site_fract_x
_atom_site_fract_y
_atom_site_fract_z
_atom_site_U_iso_or_equiv
_atom_site_adp_type
_atom_site_occupancy
_atom_site_symmetry_multiplicity
_atom_site_calc_flag
_atom_site_refinement_flags
O2 O -0.90783(9) -0.06589(10) -0.03563(7) 0.0218(2) Uani 1 1 d .
O5 O -1.24126(9) 0.27838(8) 0.29365(7) 0.0191(2) Uani 1 1 d .
O6 O -1.27259(9) 0.21055(9) 0.42904(7) 0.0234(3) Uani 1 1 d .
C5 C -0.71103(13) 0.06848(12) 0.26727(10) 0.0181(3) Uani 1 1 d .
O7 O -1.34310(9) 0.23877(9) 0.16852(8) 0.0226(2) Uani 1 1 d .
C9 C -0.87549(13) -0.03268(12) 0.03495(10) 0.0168(3) Uani 1 1 d .
C17 C -1.13349(13) 0.14899(12) 0.08181(10) 0.0171(3) Uani 1 1 d .
H17 H -1.0567 0.1728 0.0735 0.020 Uiso 1 1 calc R
C8 C -0.93774(12) -0.01650(12) 0.11223(10) 0.0151(3) Uani 1 1 d .
O1 O -0.76518(9) 0.07488(10) 0.34395(7) 0.0238(3) Uani 1 1 d .
H1 H -0.7200 0.0804 0.3836 0.036 Uiso 1 1 calc R
O3 O -0.76408(9) -0.00867(9) 0.03924(7) 0.0192(2) Uani 1 1 d .
O4 O -0.95552(8) 0.00863(9) 0.25708(6) 0.0151(2) Uani 1 1 d .
C19 C -1.25586(13) 0.18125(12) 0.34294(10) 0.0176(3) Uani 1 1 d .
H19 H -1.3196 0.1407 0.3210 0.021 Uiso 1 1 calc R
C1 C -0.71294(13) 0.02432(12) 0.11435(10) 0.0172(3) Uani 1 1 d .
C7 C -0.88782(12) 0.00864(12) 0.18825(9) 0.0143(3) Uani 1 1 d .
C3 C -0.54454(13) 0.08063(13) 0.18025(11) 0.0218(3) Uani 1 1 d .
H3 H -0.4691 0.0959 0.1765 0.026 Uiso 1 1 calc R
C18 C -1.13583(12) 0.02814(12) 0.06466(9) 0.0159(3) Uani 1 1 d .
H18A H -1.1128 0.0149 0.0052 0.019 Uiso 1 1 calc R
H18B H -1.2114 0.0026 0.0709 0.019 Uiso 1 1 calc R
C22 C -1.20508(15) 0.20838(14) 0.01445(10) 0.0242(3) Uani 1 1 d .
H22A H -1.2800 0.1825 0.0174 0.036 Uiso 1 1 calc R
H22B H -1.1758 0.1960 -0.0427 0.036 Uiso 1 1 calc R
H22C H -1.2040 0.2837 0.0267 0.036 Uiso 1 1 calc R
C16 C -1.16323(12) 0.16970(12) 0.17689(9) 0.0150(3) Uani 1 1 d .
C6 C -0.77117(13) 0.03411(12) 0.19319(10) 0.0157(3) Uani 1 1 d .
C14 C -1.15036(12) 0.11569(12) 0.33540(10) 0.0156(3) Uani 1 1 d .
C13 C -1.16164(13) -0.00210(13) 0.36546(10) 0.0181(3) Uani 1 1 d .
H13A H -1.2359 -0.0150 0.3874 0.022 Uiso 1 1 calc R
H13B H -1.1091 -0.0169 0.4117 0.022 Uiso 1 1 calc R
C25 C -1.07540(14) -0.17694(14) 0.31172(10) 0.0229(3) Uani 1 1 d .
H25A H -1.1183 -0.2164 0.3534 0.034 Uiso 1 1 calc R
H25B H -1.0052 -0.1577 0.3369 0.034 Uiso 1 1 calc R
H25C H -1.0632 -0.2204 0.2611 0.034 Uiso 1 1 calc R
C15 C -1.12658(11) 0.10460(12) 0.23877(9) 0.0138(3) Uani 1 1 d .
C20 C -1.23648(13) 0.26226(12) 0.20264(10) 0.0185(3) Uani 1 1 d .
H20 H -1.2085 0.3275 0.1750 0.022 Uiso 1 1 calc R
C23 C -1.37961(14) 0.25497(15) 0.44550(12) 0.0285(4) Uani 1 1 d .
H23A H -1.3809 0.2859 0.5026 0.043 Uiso 1 1 calc R
H23B H -1.4347 0.1996 0.4418 0.043 Uiso 1 1 calc R
H23C H -1.3953 0.3093 0.4031 0.043 Uiso 1 1 calc R
C10 C -1.06021(12) -0.03564(12) 0.12642(9) 0.0144(3) Uani 1 1 d .
H10 H -1.0762 -0.1122 0.1206 0.017 Uiso 1 1 calc R
C2 C -0.60090(13) 0.04619(14) 0.10665(11) 0.0213(3) Uani 1 1 d .
H2 H -0.5644 0.0381 0.0538 0.026 Uiso 1 1 calc R
C4 C -0.59876(13) 0.09267(14) 0.25921(11) 0.0216(3) Uani 1 1 d .
H4 H -0.5596 0.1172 0.3074 0.026 Uiso 1 1 calc R
C21 C -1.05616(13) 0.17240(14) 0.38495(10) 0.0195(3) Uani 1 1 d .
H21A H -1.0693 0.1671 0.4464 0.029 Uiso 1 1 calc R
H21B H -1.0539 0.2464 0.3683 0.029 Uiso 1 1 calc R
H21C H -0.9866 0.1391 0.3710 0.029 Uiso 1 1 calc R
C11 C -1.07227(12) -0.00190(12) 0.22315(9) 0.0138(3) Uani 1 1 d .
C12 C -1.13806(12) -0.07600(12) 0.28592(9) 0.0159(3) Uani 1 1 d .
C26 C -1.24886(13) -0.10684(13) 0.24290(11) 0.0218(3) Uani 1 1 d .
H26A H -1.2890 -0.0432 0.2278 0.033 Uiso 1 1 calc R
H26B H -1.2921 -0.1487 0.2828 0.033 Uiso 1 1 calc R
H26C H -1.2346 -0.1479 0.1913 0.033 Uiso 1 1 calc R
C24 C -1.41572(15) 0.32886(15) 0.16881(15) 0.0339(4) Uani 1 1 d .
H24A H -1.4242 0.3546 0.2272 0.051 Uiso 1 1 calc R
H24B H -1.4869 0.3081 0.1463 0.051 Uiso 1 1 calc R
H24C H -1.3850 0.3844 0.1331 0.051 Uiso 1 1 calc R

loop_
_atom_site_aniso_label
_atom_site_aniso_U_11
_atom_site_aniso_U_22
_atom_site_aniso_U_33
_atom_site_aniso_U_23
_atom_site_aniso_U_13
_atom_site_aniso_U_12
O2 0.0220(5) 0.0283(6) 0.0149(5) -0.0040(5) 0.0029(4) -0.0047(5)
O5 0.0192(5) 0.0141(5) 0.0239(5) -0.0026(4) 0.0027(5) 0.0003(4)
O6 0.0226(6) 0.0251(6) 0.0225(5) -0.0059(5) 0.0084(5) 0.0007(5)
C5 0.0175(7) 0.0177(7) 0.0191(7) 0.0029(6) -0.0017(6) 0.0010(6)
O7 0.0143(5) 0.0173(5) 0.0362(6) 0.0004(5) -0.0029(5) 0.0009(4)
C9 0.0164(7) 0.0167(7) 0.0173(7) 0.0011(6) 0.0006(6) -0.0010(6)
C17 0.0172(7) 0.0180(7) 0.0159(7) 0.0016(6) -0.0030(6) -0.0015(6)
C8 0.0148(7) 0.0137(7) 0.0167(7) 0.0017(5) -0.0001(6) -0.0005(6)
O1 0.0176(5) 0.0385(7) 0.0155(5) -0.0007(5) -0.0042(4) -0.0033(5)
O3 0.0162(5) 0.0249(6) 0.0165(5) -0.0021(4) 0.0042(4) -0.0030(5)
O4 0.0112(5) 0.0213(5) 0.0128(5) 0.0006(4) 0.0000(4) 0.0005(4)
C19 0.0168(7) 0.0156(7) 0.0205(7) -0.0028(6) 0.0017(6) -0.0009(6)
C1 0.0176(7) 0.0154(7) 0.0185(7) 0.0030(6) -0.0003(6) -0.0005(6)
C7 0.0154(7) 0.0128(7) 0.0149(7) 0.0030(5) 0.0016(5) 0.0014(6)
C3 0.0143(7) 0.0227(8) 0.0285(8) 0.0061(7) 0.0000(6) -0.0043(6)
C18 0.0153(7) 0.0205(7) 0.0117(7) -0.0011(6) -0.0033(6) -0.0007(6)
C22 0.0315(9) 0.0223(8) 0.0190(7) 0.0032(6) -0.0059(7) 0.0012(7)
C16 0.0125(6) 0.0141(7) 0.0183(7) -0.0003(6) -0.0016(5) -0.0046(6)
C6 0.0151(7) 0.0137(7) 0.0185(7) 0.0048(5) 0.0000(6) 0.0013(6)
C14 0.0127(7) 0.0180(7) 0.0161(7) -0.0006(6) 0.0027(6) -0.0015(6)
C13 0.0195(7) 0.0207(8) 0.0143(7) 0.0004(6) 0.0037(6) 0.0010(6)
C25 0.0258(8) 0.0200(8) 0.0229(8) 0.0058(6) 0.0067(6) 0.0059(7)
C15 0.0100(6) 0.0156(7) 0.0158(7) -0.0030(6) 0.0015(5) -0.0036(6)
C20 0.0172(7) 0.0157(7) 0.0228(8) 0.0004(6) -0.0011(6) -0.0020(6)
C23 0.0247(8) 0.0245(8) 0.0363(10) -0.0045(7) 0.0135(7) -0.0004(7)
C10 0.0138(7) 0.0142(7) 0.0152(7) -0.0003(5) 0.0002(5) 0.0003(6)
C2 0.0170(7) 0.0236(8) 0.0234(8) 0.0030(6) 0.0045(6) -0.0012(6)
C4 0.0186(7) 0.0229(8) 0.0232(8) 0.0047(7) -0.0060(6) -0.0034(6)
C21 0.0172(7) 0.0250(8) 0.0163(7) -0.0045(6) 0.0008(6) -0.0026(7)
C11 0.0119(6) 0.0162(7) 0.0134(6) 0.0000(5) -0.0020(5) -0.0004(6)
C12 0.0151(7) 0.0170(7) 0.0156(7) 0.0012(6) 0.0037(6) 0.0010(6)
C26 0.0181(7) 0.0242(8) 0.0231(7) 0.0015(6) 0.0024(7) -0.0061(7)
C24 0.0216(8) 0.0224(8) 0.0578(12) 0.0023(9) -0.0074(8) 0.0058(7)

loop_
_atom_type_symbol
_atom_type_description
_atom_type_scat_dispersion_real
_atom_type_scat_dispersion_imag
_atom_type_scat_source
C C 0.0181 0.0091 'International Tables Vol C Tables 4.2.6.8 and 6.1.1.4'
H H 0.0000 0.0000 'International Tables Vol C Tables 4.2.6.8 and 6.1.1.4'
O O 0.0492 0.0322 'International Tables Vol C Tables 4.2.6.8 and 6.1.1.4'

loop_
_geom_angle_atom_site_label_1
_geom_angle_atom_site_label_2
_geom_angle_atom_site_label_3
_geom_angle
C20 O5 C19 113.88(11)
C19 O6 C23 113.77(13)
O1 C5 C6 118.24(13)
O1 C5 C4 122.32(14)
C4 C5 C6 119.43(14)
C20 O7 C24 113.01(13)
O2 C9 C8 128.43(14)
O2 C9 O3 115.22(13)
O3 C9 C8 116.34(13)
C18 C17 H17 107.1
C18 C17 C22 110.44(12)
C22 C17 H17 107.1
C16 C17 H17 107.1
C16 C17 C18 109.10(12)
C16 C17 C22 115.54(13)
C9 C8 C10 127.90(14)
C7 C8 C9 121.47(14)
C7 C8 C10 110.27(13)
C5 O1 H1 109.5
C1 O3 C9 122.91(12)
C7 O4 C11 107.19(10)
O5 C19 H19 110.5
O5 C19 C14 108.22(12)
O6 C19 O5 107.26(12)
O6 C19 H19 110.5
O6 C19 C14 109.70(12)
C14 C19 H19 110.5
O3 C1 C6 121.86(13)
O3 C1 C2 115.19(14)
C2 C1 C6 122.94(15)
C8 C7 C6 122.02(13)
O4 C7 C8 114.42(13)
O4 C7 C6 123.55(13)
C2 C3 H3 119.4
C4 C3 H3 119.4
C4 C3 C2 121.13(14)
C17 C18 H18A 108.9
C17 C18 H18B 108.9
C17 C18 C10 113.17(12)
H18A C18 H18B 107.8
C10 C18 H18A 108.9
C10 C18 H18B 108.9
C17 C22 H22A 109.5
C17 C22 H22B 109.5
C17 C22 H22C 109.5
H22A C22 H22B 109.5
H22A C22 H22C 109.5
H22B C22 H22C 109.5
C15 C16 C17 120.27(14)
C15 C16 C20 118.48(13)
C20 C16 C17 121.23(13)
C5 C6 C7 127.40(14)
C1 C6 C5 117.69(14)
C1 C6 C7 114.91(13)
C19 C14 C13 114.66(12)
C19 C14 C15 106.39(12)
C19 C14 C21 109.31(13)
C15 C14 C13 102.80(12)
C15 C14 C21 112.77(12)
C21 C14 C13 110.77(13)
C14 C13 H13A 110.0
C14 C13 H13B 110.0
C14 C13 C12 108.26(12)
H13A C13 H13B 108.4
C12 C13 H13A 110.0
C12 C13 H13B 110.0
H25A C25 H25B 109.5
H25A C25 H25C 109.5
H25B C25 H25C 109.5
C12 C25 H25A 109.5
C12 C25 H25B 109.5
C12 C25 H25C 109.5
C16 C15 C14 125.60(13)
C16 C15 C11 124.99(13)
C11 C15 C14 108.61(12)
O5 C20 O7 111.01(13)
O5 C20 C16 113.13(13)
O5 C20 H20 108.9
O7 C20 C16 105.89(12)
O7 C20 H20 108.9
C16 C20 H20 108.9
O6 C23 H23A 109.5
O6 C23 H23B 109.5
O6 C23 H23C 109.5
H23A C23 H23B 109.5
H23A C23 H23C 109.5
H23B C23 H23C 109.5
C8 C10 C18 114.01(12)
C8 C10 H10 109.5
C8 C10 C11 100.76(12)
C18 C10 H10 109.5
C18 C10 C11 113.26(12)
C11 C10 H10 109.5
C1 C2 C3 117.97(15)
C1 C2 H2 121.0
C3 C2 H2 121.0
C5 C4 H4 119.6
C3 C4 C5 120.81(15)
C3 C4 H4 119.6
C14 C21 H21A 109.5
C14 C21 H21B 109.5
C14 C21 H21C 109.5
H21A C21 H21B 109.5
H21A C21 H21C 109.5
H21B C21 H21C 109.5
O4 C11 C10 105.56(11)
O4 C11 C12 108.24(11)
C15 C11 O4 105.88(11)
C15 C11 C10 115.75(12)
C15 C11 C12 101.94(11)
C10 C11 C12 118.71(12)
C25 C12 C13 112.15(13)
C25 C12 C11 113.75(12)
C25 C12 C26 109.52(13)
C11 C12 C13 103.11(12)
C26 C12 C13 109.13(12)
C26 C12 C11 108.94(12)
C12 C26 H26A 109.5
C12 C26 H26B 109.5
C12 C26 H26C 109.5
H26A C26 H26B 109.5
H26A C26 H26C 109.5
H26B C26 H26C 109.5
O7 C24 H24A 109.5
O7 C24 H24B 109.5
O7 C24 H24C 109.5
H24A C24 H24B 109.5
H24A C24 H24C 109.5
H24B C24 H24C 109.5

loop_
_geom_bond_atom_site_label_1
_geom_bond_atom_site_label_2
_geom_bond_distance
O2 C9 1.226(2)
O5 C19 1.4423(18)
O5 C20 1.4151(19)
O6 C19 1.3884(18)
O6 C23 1.426(2)
C5 O1 1.3499(19)
C5 C6 1.417(2)
C5 C4 1.391(2)
O7 C20 1.4182(18)
O7 C24 1.426(2)
C9 C8 1.420(2)
C9 O3 1.3769(19)
C17 H17 0.9800
C17 C18 1.534(2)
C17 C22 1.539(2)
C17 C16 1.527(2)
C8 C7 1.352(2)
C8 C10 1.511(2)
O1 H1 0.8200
O3 C1 1.3725(19)
O4 C7 1.3363(18)
O4 C11 1.5059(16)
C19 H19 0.9800
C19 C14 1.517(2)
C1 C6 1.406(2)
C1 C2 1.382(2)
C7 C6 1.443(2)
C3 H3 0.9300
C3 C2 1.388(2)
C3 C4 1.387(2)
C18 H18A 0.9700
C18 H18B 0.9700
C18 C10 1.539(2)
C22 H22A 0.9600
C22 H22B 0.9600
C22 H22C 0.9600
C16 C15 1.328(2)
C16 C20 1.508(2)
C14 C13 1.550(2)
C14 C15 1.520(2)
C14 C21 1.540(2)
C13 H13A 0.9700
C13 H13B 0.9700
C13 C12 1.559(2)
C25 H25A 0.9600
C25 H25B 0.9600
C25 H25C 0.9600
C25 C12 1.523(2)
C15 C11 1.503(2)
C20 H20 0.9800
C23 H23A 0.9600
C23 H23B 0.9600
C23 H23C 0.9600
C10 H10 0.9800
C10 C11 1.5529(19)
C2 H2 0.9300
C4 H4 0.9300
C21 H21A 0.9600
C21 H21B 0.9600
C21 H21C 0.9600
C11 C12 1.555(2)
C12 C26 1.539(2)
C26 H26A 0.9600
C26 H26B 0.9600
C26 H26C 0.9600
C24 H24A 0.9600
C24 H24B 0.9600
C24 H24C 0.9600

loop_
_geom_torsion_atom_site_label_1
_geom_torsion_atom_site_label_2
_geom_torsion_atom_site_label_3
_geom_torsion_atom_site_label_4
_geom_torsion
O2 C9 C8 C7 171.98(16)
O2 C9 C8 C10 -0.5(3)
O2 C9 O3 C1 -176.67(14)
O5 C19 C14 C13 -165.91(12)
O5 C19 C14 C15 -53.02(15)
O5 C19 C14 C21 69.02(15)
O6 C19 C14 C13 77.36(16)
O6 C19 C14 C15 -169.74(12)
O6 C19 C14 C21 -47.70(16)
C9 C8 C7 O4 -172.30(13)
C9 C8 C7 C6 8.2(2)
C9 C8 C10 C18 -58.2(2)
C9 C8 C10 C11 -179.84(15)
C9 O3 C1 C6 1.1(2)
C9 O3 C1 C2 -179.28(14)
C17 C18 C10 C8 -68.38(17)
C17 C18 C10 C11 46.07(17)
C17 C16 C15 C14 -179.70(13)
C17 C16 C15 C11 -11.1(2)
C17 C16 C20 O5 -171.02(13)
C17 C16 C20 O7 67.19(17)
C8 C9 O3 C1 3.0(2)
C8 C7 C6 C5 175.41(15)
C8 C7 C6 C1 -3.7(2)
C8 C10 C11 O4 -11.88(14)
C8 C10 C11 C15 104.84(13)
C8 C10 C11 C12 -133.42(13)
O1 C5 C6 C1 -177.90(13)
O1 C5 C6 C7 3.0(2)
O1 C5 C4 C3 177.08(15)
O3 C9 C8 C7 -7.7(2)
O3 C9 C8 C10 179.87(13)
O3 C1 C6 C5 179.83(13)
O3 C1 C6 C7 -1.0(2)
O3 C1 C2 C3 179.57(14)
O4 C7 C6 C5 -4.0(2)
O4 C7 C6 C1 176.88(13)
O4 C11 C12 C13 75.96(13)
O4 C11 C12 C25 -45.74(16)
O4 C11 C12 C26 -168.22(12)
C19 O5 C20 O7 73.99(15)
C19 O5 C20 C16 -44.89(17)
C19 C14 C13 C12 117.79(13)
C19 C14 C15 C16 22.8(2)
C19 C14 C15 C11 -147.37(12)
C7 C8 C10 C18 128.69(14)
C7 C8 C10 C11 7.04(16)
C7 O4 C11 C15 -109.80(12)
C7 O4 C11 C10 13.44(14)
C7 O4 C11 C12 141.53(12)
C18 C17 C16 C15 38.41(18)
C18 C17 C16 C20 -140.17(13)
C18 C10 C11 O4 -134.06(12)
C18 C10 C11 C15 -17.34(18)
C18 C10 C11 C12 104.40(15)
C22 C17 C18 C10 176.54(12)
C22 C17 C16 C15 163.52(14)
C22 C17 C16 C20 -15.1(2)
C16 C17 C18 C10 -55.44(16)
C16 C15 C11 O4 116.23(15)
C16 C15 C11 C10 -0.3(2)
C16 C15 C11 C12 -130.64(14)
C6 C5 C4 C3 -1.8(2)
C6 C1 C2 C3 -0.9(2)
C14 C13 C12 C25 143.12(13)
C14 C13 C12 C11 20.35(15)
C14 C13 C12 C26 -95.33(14)
C14 C15 C11 O4 -73.55(13)
C14 C15 C11 C10 169.90(12)
C14 C15 C11 C12 39.57(14)
C13 C14 C15 C16 143.62(15)
C13 C14 C15 C11 -26.52(15)
C15 C16 C20 O5 10.4(2)
C15 C16 C20 O7 -111.42(15)
C15 C14 C13 C12 2.79(15)
C15 C11 C12 C13 -35.40(14)
C15 C11 C12 C25 -157.10(13)
C15 C11 C12 C26 80.42(14)
C20 O5 C19 O6 -172.86(12)
C20 O5 C19 C14 68.85(15)
C20 C16 C15 C14 -1.1(2)
C20 C16 C15 C11 167.49(13)
C23 O6 C19 O5 73.79(15)
C23 O6 C19 C14 -168.89(13)
C10 C8 C7 O4 1.34(18)
C10 C8 C7 C6 -178.12(13)
C10 C11 C12 C13 -163.87(12)
C10 C11 C12 C25 74.43(17)
C10 C11 C12 C26 -48.05(17)
C2 C1 C6 C5 0.3(2)
C2 C1 C6 C7 179.50(15)
C2 C3 C4 C5 1.3(3)
C4 C5 C6 C1 1.1(2)
C4 C5 C6 C7 -178.04(15)
C4 C3 C2 C1 0.1(3)
C21 C14 C13 C12 -117.92(13)
C21 C14 C15 C16 -97.06(17)
C21 C14 C15 C11 92.81(15)
C11 O4 C7 C8 -9.55(17)
C11 O4 C7 C6 169.90(13)
C24 O7 C20 O5 70.93(18)
C24 O7 C20 C16 -165.92(14)
